data_7233859
loop_
_publ_author_name
'Ashley A. Buelt'
'Naresh C. Osti'
'Yamin Htet'
'Catherine A. Conrad'
'Mina F. Shehata'
'Ruttayapon Potai'
'Andrew G. Tennyson'
'Dvora Perahia'
'Rhett C. Smith'

_publ_section_title
;
 Conjugated polymers with m-pyridine linkages: synthesis, photophysics,
 solution structure and film morphology
;
_journal_name_full 'Journal of Materials Chemistry C'
_journal_page_first 8113
_journal_page_last 8121
_journal_paper_doi 10.1039/C4TC00419A
_journal_volume 2
_journal_year 2014
_chemical_formula_sum 'C29 H29 N'
_chemical_formula_weight 391.53
_space_group_IT_number 60
_space_group_name_Hall '-P 2n 2ab'
_space_group_name_H-M_alt 'P b c n'
_symmetry_cell_setting orthorhombic
_symmetry_space_group_name_H-M 'P b c n'
_atom_sites_solution_hydrogens geom
_atom_sites_solution_primary direct
_atom_sites_solution_secondary difmap
_cell_angle_alpha 90.00
_cell_angle_beta 90.00
_cell_angle_gamma 90.00
_cell_formula_units_Z 4
_cell_length_a 11.371(2)
_cell_length_b 14.464(3)
_cell_length_c 13.974(3)
_cell_measurement_reflns_used 5551
_cell_measurement_temperature 203(2)
_cell_measurement_theta_max 26.7298
_cell_measurement_theta_min 2.7050
_cell_volume 2298.3(8)
_computing_cell_refinement 'CrystalClear (Rigaku/MSC, 1999)'
_computing_data_collection 'CrystalClear (Rigaku/MSC, 1999)'
_computing_data_reduction 'CrystalClear (Rigaku/MSC, 1999)'
_computing_molecular_graphics 'SHELXTL (Bruker-AXS, 1999)'
_computing_publication_material 'SHELXTL (Bruker-AXS, 1999)'
_computing_structure_refinement 'SHELXTL (Bruker-AXS, 1999)'
_computing_structure_solution 'SHELXTL (Bruker-AXS, 1999)'
_diffrn_ambient_temperature 203(2)
_diffrn_detector_area_resol_mean 14.6199
_diffrn_measured_fraction_theta_full 0.999
_diffrn_measured_fraction_theta_max 0.999
_diffrn_measurement_device_type 'Rigaku AFC8S'
_diffrn_measurement_method '\w scans'
_diffrn_radiation_monochromator graphite
_diffrn_radiation_source 'fine-focus sealed tube'
_diffrn_radiation_type MoK\a
_diffrn_radiation_wavelength 0.71073
_diffrn_reflns_av_R_equivalents 0.0373
_diffrn_reflns_av_sigmaI/netI 0.0162
_diffrn_reflns_limit_h_max 13
_diffrn_reflns_limit_h_min -13
_diffrn_reflns_limit_k_max 16
_diffrn_reflns_limit_k_min -17
_diffrn_reflns_limit_l_max 16
_diffrn_reflns_limit_l_min -16
_diffrn_reflns_number 17811
_diffrn_reflns_theta_full 25.25
_diffrn_reflns_theta_max 25.25
_diffrn_reflns_theta_min 2.70
_diffrn_standards_decay_% 0
_diffrn_standards_interval_count 0
_diffrn_standards_interval_time 0
_diffrn_standards_number 0
_exptl_absorpt_coefficient_mu 0.065
_exptl_absorpt_correction_T_max 0.9821
_exptl_absorpt_correction_T_min 0.9740
_exptl_absorpt_correction_type multi-scan
_exptl_absorpt_process_details 'REQAB, CrystalClear'
_exptl_crystal_colour colorless
_exptl_crystal_density_diffrn 1.132
_exptl_crystal_density_method 'not measured'
_exptl_crystal_description 'rod fragment'
_exptl_crystal_F_000 840
_exptl_crystal_size_max 0.41
_exptl_crystal_size_mid 0.38
_exptl_crystal_size_min 0.28
_refine_diff_density_max 0.207
_refine_diff_density_min -0.178
_refine_diff_density_rms 0.040
_refine_ls_extinction_coef 0.009(3)
_refine_ls_extinction_expression Fc^*^=kFc[1+0.001xFc^2^\l^3^/sin(2\q)]^-1/4^
_refine_ls_extinction_method SHELXL
_refine_ls_goodness_of_fit_ref 1.080
_refine_ls_hydrogen_treatment mixed
_refine_ls_matrix_type full
_refine_ls_number_parameters 157
_refine_ls_number_reflns 2088
_refine_ls_number_restraints 0
_refine_ls_restrained_S_all 1.080
_refine_ls_R_factor_all 0.0789
_refine_ls_R_factor_gt 0.0629
_refine_ls_shift/su_max 0.000
_refine_ls_shift/su_mean 0.000
_refine_ls_structure_factor_coef Fsqd
_refine_ls_weighting_details 'calc w=1/[\s^2^(Fo^2^)+(0.0942P)^2^+0.7989P] where P=(Fo^2^+2Fc^2^)/3'
_refine_ls_weighting_scheme calc
_refine_ls_wR_factor_gt 0.1655
_refine_ls_wR_factor_ref 0.1878
_reflns_number_gt 1634
_reflns_number_total 2088
_reflns_threshold_expression >2sigma(I)
_cod_data_source_file J-Mater-Chem-C-2014-2-8113.cif
_cod_data_source_block pbcn
_cod_depositor_comments
;
The following automatic conversions were performed:

data item '_symmetry_cell_setting' value 'Orthorhombic' was changed
to 'orthorhombic' in accordance with the built-in table derived from
the CIF Core dictionary named 'cif_core.dic' version 2.4.5 last
updated on 2014-11-21.

Automatic conversion script
Id: cif_fix_values 6909 2019-04-08 15:41:33Z antanas 
;
_cod_original_cell_volume 2298.1(8)
_cod_original_sg_symbol_H-M Pbcn
_cod_database_code 7233859

loop_
_symmetry_equiv_pos_as_xyz
'x, y, z'
'-x+1/2, -y+1/2, z+1/2'
'-x, y, -z+1/2'
'x+1/2, -y+1/2, -z'
'-x, -y, -z'
'x-1/2, y-1/2, -z-1/2'
'x, -y, z-1/2'
'-x-1/2, y-1/2, z'

loop_
_atom_site_label
_atom_site_type_symbol
_atom_site_fract_x
_atom_site_fract_y
_atom_site_fract_z
_atom_site_U_iso_or_equiv
_atom_site_adp_type
_atom_site_occupancy
_atom_site_symmetry_multiplicity
_atom_site_calc_flag
_atom_site_refinement_flags
_atom_site_disorder_assembly
_atom_site_disorder_group
N1 N 0.5000 0.38686(14) 0.2500 0.0432(6) Uani 1 2 d S . .
C2 C 0.38481(17) 0.37744(13) 0.10664(13) 0.0458(5) Uani 1 1 d . . .
C3 C 0.44091(17) 0.53061(13) 0.18061(14) 0.0490(5) Uani 1 1 d . . .
H3 H 0.3986 0.5618 0.1327 0.059 Uiso 1 1 calc R . .
C1 C 0.44359(16) 0.43446(13) 0.18110(13) 0.0445(5) Uani 1 1 d . . .
C10 C 0.5000 0.58080(19) 0.2500 0.0486(7) Uani 1 2 d S . .
C4 C 0.36828(19) 0.28357(14) 0.12061(15) 0.0530(5) Uani 1 1 d . . .
H4 H 0.3943 0.2563 0.1779 0.064 Uiso 1 1 calc R . .
C11 C 0.5000 0.68391(19) 0.2500 0.0538(7) Uani 1 2 d S . .
C6 C 0.27402(19) 0.26572(16) -0.03259(16) 0.0587(6) Uani 1 1 d . . .
C5 C 0.3141(2) 0.22876(16) 0.05187(15) 0.0585(6) Uani 1 1 d . . .
H5 H 0.3046 0.1652 0.0634 0.070 Uiso 1 1 calc R . .
C7 C 0.2912(2) 0.35959(17) -0.04720(17) 0.0693(7) Uani 1 1 d . . .
H7 H 0.2654 0.3865 -0.1047 0.083 Uiso 1 1 calc R . .
C8 C 0.3451(2) 0.41443(16) 0.02064(16) 0.0621(6) Uani 1 1 d . . .
H8 H 0.3552 0.4779 0.0085 0.075 Uiso 1 1 calc R . .
C12 C 0.5302(2) 0.73400(16) 0.3311(2) 0.0669(7) Uani 1 1 d . . .
H12 H 0.5505 0.7024 0.3875 0.080 Uiso 1 1 calc R . .
C13 C 0.5310(2) 0.82952(17) 0.3303(2) 0.0787(8) Uani 1 1 d . . .
H13 H 0.5533 0.8614 0.3860 0.094 Uiso 1 1 calc R . .
C14 C 0.5000 0.8794(2) 0.2500 0.0798(12) Uani 1 2 d S . .
C9 C 0.2144(3) 0.2068(2) -0.10759(19) 0.0792(8) Uani 1 1 d . . .
H9A H 0.2198 0.1422 -0.0895 0.119 Uiso 1 1 calc R . .
H9B H 0.2527 0.2159 -0.1689 0.119 Uiso 1 1 calc R . .
H9C H 0.1323 0.2244 -0.1126 0.119 Uiso 1 1 calc R . .
C15 C 0.5000 0.9858(2) 0.2500 0.111(2) Uani 1 2 d S . .
C16 C 0.3660(7) 1.0163(5) 0.2299(5) 0.078(2) Uani 0.50 1 d P . .
H16A H 0.3591 1.0829 0.2360 0.117 Uiso 0.50 1 calc PR . .
H16B H 0.3146 0.9865 0.2759 0.117 Uiso 0.50 1 calc PR . .
H16C H 0.3438 0.9978 0.1656 0.117 Uiso 0.50 1 calc PR . .
C17 C 0.5021(7) 1.0216(4) 0.1276(5) 0.100(2) Uani 0.50 1 d P . .
H17A H 0.5127 1.0881 0.1244 0.150 Uiso 0.50 1 calc PR . .
H17B H 0.4283 1.0050 0.0974 0.150 Uiso 0.50 1 calc PR . .
H17C H 0.5664 0.9913 0.0947 0.150 Uiso 0.50 1 calc PR . .
C18 C 0.4150(9) 1.0242(5) 0.2902(10) 0.140(5) Uani 0.50 1 d P . .
H18A H 0.4169 1.0106 0.3581 0.210 Uiso 0.50 1 calc PR . .
H18B H 0.3422 1.0013 0.2629 0.210 Uiso 0.50 1 calc PR . .
H18C H 0.4200 1.0905 0.2807 0.210 Uiso 0.50 1 calc PR . .

loop_
_atom_site_aniso_label
_atom_site_aniso_U_11
_atom_site_aniso_U_22
_atom_site_aniso_U_33
_atom_site_aniso_U_23
_atom_site_aniso_U_13
_atom_site_aniso_U_12
N1 0.0464(12) 0.0422(11) 0.0411(11) 0.000 0.0006(9) 0.000
C2 0.0464(10) 0.0470(10) 0.0440(10) 0.0006(8) -0.0017(8) 0.0014(8)
C3 0.0490(11) 0.0441(10) 0.0537(11) 0.0053(8) -0.0051(9) 0.0008(8)
C1 0.0446(10) 0.0445(10) 0.0443(10) 0.0029(8) 0.0024(8) 0.0021(7)
C10 0.0430(14) 0.0438(14) 0.0590(16) 0.000 0.0016(12) 0.000
C4 0.0604(12) 0.0499(11) 0.0488(11) 0.0029(9) -0.0056(9) -0.0042(9)
C11 0.0449(15) 0.0400(14) 0.0764(19) 0.000 -0.0016(14) 0.000
C6 0.0521(12) 0.0674(13) 0.0566(12) -0.0097(10) -0.0098(10) -0.0009(10)
C5 0.0635(13) 0.0557(12) 0.0564(13) -0.0036(10) -0.0069(10) -0.0087(10)
C7 0.0813(16) 0.0736(15) 0.0531(13) 0.0021(11) -0.0215(12) 0.0101(12)
C8 0.0774(15) 0.0527(12) 0.0563(13) 0.0031(10) -0.0137(11) 0.0063(10)
C12 0.0666(15) 0.0471(12) 0.0869(17) -0.0055(11) -0.0126(12) -0.0020(10)
C13 0.0707(16) 0.0489(13) 0.116(2) -0.0145(13) -0.0248(15) 0.0009(11)
C14 0.0524(18) 0.0424(16) 0.145(4) 0.000 -0.025(2) 0.000
C9 0.0757(17) 0.0927(19) 0.0691(16) -0.0168(14) -0.0214(13) -0.0035(14)
C15 0.086(3) 0.0376(18) 0.210(6) 0.000 -0.051(4) 0.000
C16 0.099(5) 0.047(3) 0.088(4) -0.005(3) -0.021(3) 0.018(3)
C17 0.121(5) 0.047(3) 0.133(6) 0.024(3) -0.057(5) -0.014(3)
C18 0.123(7) 0.043(3) 0.253(14) 0.002(6) 0.089(9) 0.015(4)

loop_
_atom_type_symbol
_atom_type_description
_atom_type_scat_dispersion_real
_atom_type_scat_dispersion_imag
_atom_type_scat_source
C C 0.0033 0.0016 'International Tables Vol C Tables 4.2.6.8 and 6.1.1.4'
H H 0.0000 0.0000 'International Tables Vol C Tables 4.2.6.8 and 6.1.1.4'
N N 0.0061 0.0033 'International Tables Vol C Tables 4.2.6.8 and 6.1.1.4'

loop_
_geom_angle_atom_site_label_1
_geom_angle_atom_site_label_2
_geom_angle_atom_site_label_3
_geom_angle
_geom_angle_site_symmetry_1
_geom_angle_site_symmetry_3
C1 N1 C1 118.5(2) 3_655 .
C4 C2 C8 117.07(19) . .
C4 C2 C1 120.43(17) . .
C8 C2 C1 122.50(18) . .
C10 C3 C1 120.65(19) . .
N1 C1 C3 121.68(18) . .
N1 C1 C2 115.54(17) . .
C3 C1 C2 122.77(17) . .
C3 C10 C3 116.8(2) 3_655 .
C3 C10 C11 121.61(12) 3_655 .
C3 C10 C11 121.61(12) . .
C2 C4 C5 121.48(19) . .
C12 C11 C12 117.1(3) . 3_655
C12 C11 C10 121.45(14) . .
C12 C11 C10 121.45(14) 3_655 .
C5 C6 C7 117.5(2) . .
C5 C6 C9 121.7(2) . .
C7 C6 C9 120.9(2) . .
C6 C5 C4 121.3(2) . .
C8 C7 C6 121.6(2) . .
C7 C8 C2 121.1(2) . .
C13 C12 C11 121.1(2) . .
C14 C13 C12 121.9(3) . .
C13 C14 C13 117.0(3) . 3_655
C13 C14 C15 121.52(15) . .
C13 C14 C15 121.52(15) 3_655 .
C18 C15 C18 127.2(7) 3_655 .
C18 C15 C14 116.4(4) 3_655 .
C18 C15 C14 116.4(4) . .
C18 C15 C16 39.1(7) 3_655 3_655
C18 C15 C16 122.2(7) . 3_655
C14 C15 C16 105.9(3) . 3_655
C18 C15 C16 122.2(7) 3_655 .
C18 C15 C16 39.1(7) . .
C14 C15 C16 105.9(3) . .
C16 C15 C16 148.2(6) 3_655 .
C18 C15 C17 108.2(7) 3_655 3_655
C18 C15 C17 55.3(8) . 3_655
C14 C15 C17 106.9(2) . 3_655
C16 C15 C17 76.5(4) 3_655 3_655
C16 C15 C17 94.3(3) . 3_655
C18 C15 C17 55.3(8) 3_655 .
C18 C15 C17 108.2(7) . .
C14 C15 C17 106.9(2) . .
C16 C15 C17 94.3(3) 3_655 .
C16 C15 C17 76.5(4) . .
C17 C15 C17 146.3(4) 3_655 .

loop_
_geom_bond_atom_site_label_1
_geom_bond_atom_site_label_2
_geom_bond_distance
_geom_bond_site_symmetry_2
N1 C1 1.346(2) 3_655
N1 C1 1.346(2) .
C2 C4 1.385(3) .
C2 C8 1.391(3) .
C2 C1 1.486(3) .
C3 C10 1.385(2) .
C3 C1 1.391(3) .
C10 C3 1.385(2) 3_655
C10 C11 1.491(4) .
C4 C5 1.390(3) .
C11 C12 1.389(3) .
C11 C12 1.389(3) 3_655
C6 C5 1.373(3) .
C6 C7 1.387(3) .
C6 C9 1.512(3) .
C7 C8 1.380(3) .
C12 C13 1.382(3) .
C13 C14 1.380(3) .
C14 C13 1.380(3) 3_655
C14 C15 1.539(5) .
C15 C18 1.247(7) 3_655
C15 C18 1.247(7) .
C15 C16 1.610(7) 3_655
C15 C16 1.610(7) .
C15 C17 1.787(7) 3_655
C15 C17 1.787(7) .
